data_7159420
loop_
_publ_author_name
'Moreno-Rodriguez, Nazaret'
'Borrego, L. Gabriel'
'Recio, Roc&#xed;o'
'Valdivia, Victoria'
'Nicasio, M. Carmen'
'&#xc1;lvarez, Eleuterio'
'Khiar, Noureddine'
'Fern&#xe1;ndez, Inmaculada'

_publ_section_title
;
 Synthesis and characterization of enantiopure chiral NH<sub>2</sub>/SO
 palladium complexes.
;
_journal_issue 28
_journal_name_full 'Organic &amp; biomolecular chemistry'
_journal_page_first 5827
_journal_page_last 5839
_journal_paper_doi 10.1039/d3ob00816a
_journal_volume 21
_journal_year 2023
_chemical_absolute_configuration rmad
_chemical_formula_moiety 'C22 H25 N O2 S2'
_chemical_formula_sum 'C22 H25 N O2 S2'
_chemical_formula_weight 399.55
_space_group_crystal_system orthorhombic
_space_group_IT_number 19
_space_group_name_Hall 'P 2ac 2ab'
_space_group_name_H-M_alt 'P 21 21 21'
_atom_sites_solution_hydrogens mixed
_audit_block_doi 10.5517/ccdc.csd.cc2269rc
_audit_creation_method SHELXL-2016/6
_audit_update_record
;
2019-04-28 deposited with the CCDC.	2023-06-27 downloaded from the CCDC.
;
_cell_angle_alpha 90
_cell_angle_beta 90
_cell_angle_gamma 90
_cell_formula_units_Z 4
_cell_length_a 5.8957(8)
_cell_length_b 19.877(3)
_cell_length_c 20.288(3)
_cell_measurement_reflns_used 9939
_cell_measurement_temperature 193(2)
_cell_measurement_theta_max 30.38
_cell_measurement_theta_min 2.25
_cell_volume 2377.5(6)
_computing_cell_refinement 'APEX2 Software Suite (Bruker, 2007)'
_computing_data_collection 'APEX2 Software Suite (Bruker, 2007)'
_computing_data_reduction 'APEX2 Software Suite (Bruker, 2007)'
_computing_molecular_graphics 'SHELXTL (Sheldrick, 2008)'
_computing_publication_material 'SHELXTL and publCIF (Westrip, 2010)'
_computing_structure_refinement 'SHELXL-2016/6 (Sheldrick, 2016)'
_computing_structure_solution 'SIR2002 (Burla et al., 2003)'
_diffrn_ambient_temperature 193(2)
_diffrn_detector_area_resol_mean 8.26
_diffrn_measured_fraction_theta_full 0.997
_diffrn_measured_fraction_theta_max 0.997
_diffrn_measurement_device_type
;
 Bruker-Nonius X8kappa APEX II CCD area detector
;
_diffrn_measurement_method 'phi and omega scans with narrow frames'
_diffrn_radiation_monochromator graphite
_diffrn_radiation_source 'fine-focus sealed tube'
_diffrn_radiation_type MoK\a
_diffrn_radiation_wavelength 0.71073
_diffrn_reflns_av_R_equivalents 0.1003
_diffrn_reflns_av_unetI/netI 0.0729
_diffrn_reflns_Laue_measured_fraction_full 0.997
_diffrn_reflns_Laue_measured_fraction_max 0.997
_diffrn_reflns_limit_h_max 3
_diffrn_reflns_limit_h_min -7
_diffrn_reflns_limit_k_max 22
_diffrn_reflns_limit_k_min -23
_diffrn_reflns_limit_l_max 22
_diffrn_reflns_limit_l_min -24
_diffrn_reflns_number 49397
_diffrn_reflns_point_group_measured_fraction_full 0.967
_diffrn_reflns_point_group_measured_fraction_max 0.966
_diffrn_reflns_theta_full 25.242
_diffrn_reflns_theta_max 25.249
_diffrn_reflns_theta_min 2.008
_exptl_absorpt_coefficient_mu 0.238
_exptl_absorpt_correction_T_max 0.9882
_exptl_absorpt_correction_T_min 0.8901
_exptl_absorpt_correction_type multi-scan
_exptl_absorpt_process_details
;
program SADABS, Bruker (2001).
;
_exptl_crystal_colour colourless
_exptl_crystal_density_diffrn 1.116
_exptl_crystal_density_method 'not measured'
_exptl_crystal_description needle
_exptl_crystal_F_000 848
_exptl_crystal_size_max 0.500
_exptl_crystal_size_mid 0.300
_exptl_crystal_size_min 0.050
_refine_diff_density_max 0.537
_refine_diff_density_min -0.574
_refine_diff_density_rms 0.114
_refine_ls_abs_structure_details
;
 Flack x determined using 1176 quotients [(I+)-(I-)]/[(I+)+(I-)]
 (Parsons, Flack and Wagner, Acta Cryst. B69 (2013) 249-259).
;
_refine_ls_abs_structure_Flack 0.02(13)
_refine_ls_extinction_method none
_refine_ls_goodness_of_fit_ref 1.136
_refine_ls_hydrogen_treatment constr
_refine_ls_matrix_type full
_refine_ls_number_parameters 247
_refine_ls_number_reflns 4150
_refine_ls_number_restraints 0
_refine_ls_restrained_S_all 1.136
_refine_ls_R_factor_all 0.1253
_refine_ls_R_factor_gt 0.1133
_refine_ls_shift/su_max 0.000
_refine_ls_shift/su_mean 0.000
_refine_ls_structure_factor_coef Fsqd
_refine_ls_weighting_details 'w=1/[\s^2^(Fo^2^)+(0.0651P)^2^+15.5551P] where P=(Fo^2^+2Fc^2^)/3'
_refine_ls_weighting_scheme calc
_refine_ls_wR_factor_gt 0.2653
_refine_ls_wR_factor_ref 0.2722
_reflns_Friedel_coverage 0.669
_reflns_Friedel_fraction_full 0.925
_reflns_Friedel_fraction_max 0.924
_reflns_number_gt 3675
_reflns_number_total 4150
_reflns_threshold_expression 'I > 2\s(I)'
_cod_data_source_file d3ob00816a2.cif
_cod_data_source_block 3a
_cod_depositor_comments 'Adding full bibliography for 7159420--7159436.cif.'
_cod_original_cell_volume 2377.6(6)
_cod_database_code 7159420
_shelx_shelxl_version_number 2016/6
_shelx_space_group_comment
;
The symmetry employed for this shelxl refinement is uniquely defined
by the following loop, which should always be used as a source of
symmetry information in preference to the above space-group names.
They are only intended as comments.
;
_shelx_estimated_absorpt_t_min 0.890
_shelx_estimated_absorpt_t_max 0.988

loop_
_space_group_symop_operation_xyz
'x, y, z'
'-x+1/2, -y, z+1/2'
'-x, y+1/2, -z+1/2'
'x+1/2, -y+1/2, -z'

loop_
_atom_site_label
_atom_site_type_symbol
_atom_site_fract_x
_atom_site_fract_y
_atom_site_fract_z
_atom_site_U_iso_or_equiv
_atom_site_adp_type
_atom_site_occupancy
_atom_site_site_symmetry_order
_atom_site_calc_flag
_atom_site_refinement_flags_posn
_atom_site_refinement_flags_adp
_atom_site_refinement_flags_occupancy
_atom_site_disorder_assembly
_atom_site_disorder_group
S1 S 0.0712(5) 0.14126(16) 0.71470(14) 0.0417(8) Uani 1 1 d . . . . .
S2 S -0.2225(5) 0.03563(16) 0.87743(13) 0.0391(7) Uani 1 1 d . . . . .
O1 O 0.2250(19) 0.1363(5) 0.6564(4) 0.066(3) Uani 1 1 d . . . . .
O2 O -0.4620(14) 0.0266(5) 0.8510(4) 0.052(2) Uani 1 1 d . . . . .
N1 N 0.1211(16) 0.0794(5) 0.7685(4) 0.036(2) Uani 1 1 d . . . . .
H1N H 0.273405 0.069413 0.767191 0.043 Uiso 1 1 d R U . . .
C1 C -0.0058(19) 0.0169(6) 0.7578(5) 0.034(3) Uani 1 1 d . . . . .
H1 H -0.158432 0.029827 0.740358 0.041 Uiso 1 1 calc R U . . .
C2 C -0.0441(18) -0.0165(5) 0.8258(5) 0.031(2) Uani 1 1 d . . . . .
H2A H 0.103964 -0.023524 0.847747 0.037 Uiso 1 1 calc R U . . .
H2B H -0.116494 -0.060956 0.819655 0.037 Uiso 1 1 calc R U . . .
C3 C 0.0972(18) -0.0326(5) 0.7088(5) 0.033(2) Uani 1 1 d . . . . .
C4 C -0.0168(19) -0.0492(6) 0.6524(5) 0.037(3) Uani 1 1 d . . . . .
H4 H -0.163253 -0.031078 0.644285 0.044 Uiso 1 1 calc R U . . .
C5 C 0.0851(19) -0.0943(5) 0.6051(5) 0.031(2) Uani 1 1 d . . . . .
C6 C -0.031(2) -0.1101(6) 0.5448(5) 0.045(3) Uani 1 1 d . . . . .
H6 H -0.173459 -0.090049 0.535221 0.054 Uiso 1 1 calc R U . . .
C7 C 0.065(3) -0.1546(6) 0.5013(6) 0.047(3) Uani 1 1 d . . . . .
H7 H -0.014295 -0.165643 0.462025 0.057 Uiso 1 1 calc R U . . .
C8 C 0.276(2) -0.1839(6) 0.5128(5) 0.046(3) Uani 1 1 d . . . . .
H8 H 0.340527 -0.212913 0.480704 0.056 Uiso 1 1 calc R U . . .
C9 C 0.392(2) -0.1707(6) 0.5715(5) 0.039(3) Uani 1 1 d . . . . .
H9 H 0.531726 -0.192342 0.580783 0.047 Uiso 1 1 calc R U . . .
C10 C 0.295(2) -0.1236(5) 0.6179(5) 0.037(3) Uani 1 1 d . . . . .
C11 C 0.409(2) -0.1063(6) 0.6791(5) 0.042(3) Uani 1 1 d . . . . .
H11 H 0.551828 -0.125772 0.689309 0.051 Uiso 1 1 calc R U . . .
C12 C 0.3116(19) -0.0625(6) 0.7214(5) 0.041(3) Uani 1 1 d . . . . .
H12 H 0.389226 -0.051363 0.760942 0.049 Uiso 1 1 calc R U . . .
C13 C 0.189(2) 0.2112(7) 0.7653(5) 0.041(3) Uani 1 1 d . . . . .
C14 C 0.135(4) 0.2738(8) 0.7223(10) 0.102(8) Uani 1 1 d . . . . .
H14A H 0.191041 0.314380 0.744314 0.154 Uiso 1 1 calc R U . . .
H14B H -0.029328 0.277284 0.716026 0.154 Uiso 1 1 calc R U . . .
H14C H 0.209260 0.269168 0.679260 0.154 Uiso 1 1 calc R U . . .
C15 C 0.061(3) 0.2143(9) 0.8319(6) 0.069(5) Uani 1 1 d . . . . .
H15A H 0.120609 0.179601 0.861567 0.103 Uiso 1 1 calc R U . . .
H15B H -0.100802 0.206596 0.824381 0.103 Uiso 1 1 calc R U . . .
H15C H 0.083103 0.258726 0.851902 0.103 Uiso 1 1 calc R U . . .
C16 C 0.438(2) 0.2019(8) 0.7767(8) 0.071(5) Uani 1 1 d . . . . .
H16A H 0.511668 0.246023 0.779312 0.107 Uiso 1 1 calc R U . . .
H16B H 0.503352 0.176155 0.740192 0.107 Uiso 1 1 calc R U . . .
H16C H 0.461547 0.177525 0.818120 0.107 Uiso 1 1 calc R U . . .
C17 C -0.1980(19) -0.0142(5) 0.9519(6) 0.037(3) Uani 1 1 d . . . . .
C18 C 0.006(2) -0.0078(6) 0.9876(5) 0.041(3) Uani 1 1 d . . . . .
H18 H 0.127432 0.019128 0.972161 0.049 Uiso 1 1 calc R U . . .
C19 C 0.019(2) -0.0436(7) 1.0476(6) 0.047(3) Uani 1 1 d . . . . .
H19 H 0.151210 -0.040032 1.074312 0.056 Uiso 1 1 calc R U . . .
C20 C -0.154(3) -0.0824(7) 1.0667(6) 0.058(4) Uani 1 1 d . . . . .
H20 H -0.140026 -0.105206 1.107607 0.069 Uiso 1 1 calc R U . . .
C21 C -0.349(2) -0.0916(7) 1.0314(6) 0.053(3) Uani 1 1 d . . . . .
H21 H -0.462172 -0.122423 1.045329 0.064 Uiso 1 1 calc R U . . .
C22 C -0.3744(19) -0.0534(7) 0.9734(6) 0.045(3) Uani 1 1 d . . . . .
H22 H -0.512784 -0.054721 0.949477 0.054 Uiso 1 1 calc R U . . .

loop_
_atom_site_aniso_label
_atom_site_aniso_U_11
_atom_site_aniso_U_22
_atom_site_aniso_U_33
_atom_site_aniso_U_23
_atom_site_aniso_U_13
_atom_site_aniso_U_12
S1 0.0483(17) 0.0458(15) 0.0310(14) -0.0050(13) -0.0186(13) 0.0020(14)
S2 0.0402(16) 0.0520(17) 0.0252(12) -0.0052(12) -0.0016(12) 0.0081(14)
O1 0.082(7) 0.079(7) 0.037(4) -0.003(5) 0.012(5) -0.020(6)
O2 0.044(5) 0.088(7) 0.024(4) -0.016(4) -0.011(4) 0.013(5)
N1 0.029(5) 0.062(6) 0.017(4) 0.003(4) -0.009(3) 0.006(4)
C1 0.032(6) 0.043(6) 0.028(5) -0.006(5) -0.014(4) 0.013(5)
C2 0.030(6) 0.031(5) 0.030(5) 0.003(4) 0.005(4) 0.013(4)
C3 0.039(6) 0.033(5) 0.026(5) -0.004(5) -0.003(5) 0.005(5)
C4 0.029(6) 0.048(6) 0.034(6) 0.005(5) -0.006(5) -0.002(5)
C5 0.037(6) 0.024(5) 0.031(5) 0.002(4) -0.002(5) -0.002(5)
C6 0.049(7) 0.049(7) 0.035(6) -0.012(5) -0.026(6) -0.001(6)
C7 0.071(9) 0.042(7) 0.029(6) -0.010(5) -0.005(6) -0.006(7)
C8 0.064(9) 0.048(7) 0.027(6) -0.006(5) 0.007(6) 0.003(7)
C9 0.042(7) 0.042(6) 0.033(6) -0.002(5) 0.006(5) 0.018(5)
C10 0.046(7) 0.038(6) 0.029(5) -0.010(5) -0.005(5) 0.003(5)
C11 0.046(7) 0.045(6) 0.036(6) 0.006(5) -0.032(6) 0.005(6)
C12 0.036(6) 0.052(7) 0.035(6) -0.017(5) -0.025(5) 0.001(5)
C13 0.039(7) 0.055(7) 0.028(5) -0.011(5) -0.011(5) 0.011(6)
C14 0.135(18) 0.051(9) 0.121(16) 0.023(10) -0.087(15) -0.014(10)
C15 0.063(10) 0.113(12) 0.030(6) -0.035(7) -0.012(7) 0.016(9)
C16 0.043(8) 0.085(11) 0.086(11) -0.030(10) -0.014(8) -0.007(8)
C17 0.036(6) 0.031(6) 0.043(6) -0.007(5) -0.018(5) 0.008(5)
C18 0.038(7) 0.055(7) 0.030(6) -0.001(5) 0.020(5) -0.004(5)
C19 0.051(7) 0.058(8) 0.032(6) 0.013(6) -0.011(5) -0.001(7)
C20 0.079(11) 0.068(9) 0.026(6) 0.001(6) 0.003(6) 0.016(8)
C21 0.050(8) 0.067(9) 0.043(7) 0.002(6) 0.017(6) -0.011(7)
C22 0.026(6) 0.062(8) 0.048(7) 0.008(6) 0.008(5) -0.003(6)

loop_
_atom_type_symbol
_atom_type_description
_atom_type_scat_dispersion_real
_atom_type_scat_dispersion_imag
_atom_type_scat_source
C C 0.0033 0.0016 'International Tables Vol C Tables 4.2.6.8 and 6.1.1.4'
H H 0.0000 0.0000 'International Tables Vol C Tables 4.2.6.8 and 6.1.1.4'
N N 0.0061 0.0033 'International Tables Vol C Tables 4.2.6.8 and 6.1.1.4'
O O 0.0106 0.0060 'International Tables Vol C Tables 4.2.6.8 and 6.1.1.4'
S S 0.1246 0.1234 'International Tables Vol C Tables 4.2.6.8 and 6.1.1.4'

loop_
_citation_id
_citation_doi
_citation_year
1 10.1021/acs.orglett.9b02405 2019

loop_
_geom_angle_atom_site_label_1
_geom_angle_atom_site_label_2
_geom_angle_atom_site_label_3
_geom_angle
_geom_angle_site_symmetry_1
_geom_angle_site_symmetry_3
_geom_angle_publ_flag
O1 S1 N1 111.2(6) . . ?
O1 S1 C13 105.0(6) . . ?
N1 S1 C13 97.0(5) . . ?
O2 S2 C17 107.7(5) . . ?
O2 S2 C2 105.6(5) . . ?
C17 S2 C2 97.1(5) . . ?
C1 N1 S1 115.9(6) . . ?
C1 N1 H1N 108.1 . . ?
S1 N1 H1N 108.2 . . ?
N1 C1 C3 116.1(9) . . ?
N1 C1 C2 107.7(8) . . ?
C3 C1 C2 111.3(9) . . ?
N1 C1 H1 107.1 . . ?
C3 C1 H1 107.1 . . ?
C2 C1 H1 107.1 . . ?
C1 C2 S2 110.8(7) . . ?
C1 C2 H2A 109.5 . . ?
S2 C2 H2A 109.5 . . ?
C1 C2 H2B 109.5 . . ?
S2 C2 H2B 109.5 . . ?
H2A C2 H2B 108.1 . . ?
C4 C3 C12 119.1(10) . . ?
C4 C3 C1 120.4(10) . . ?
C12 C3 C1 120.5(9) . . ?
C3 C4 C5 120.1(10) . . ?
C3 C4 H4 119.9 . . ?
C5 C4 H4 119.9 . . ?
C10 C5 C6 119.4(10) . . ?
C10 C5 C4 120.4(9) . . ?
C6 C5 C4 120.2(10) . . ?
C7 C6 C5 119.5(11) . . ?
C7 C6 H6 120.3 . . ?
C5 C6 H6 120.3 . . ?
C6 C7 C8 122.1(11) . . ?
C6 C7 H7 119.0 . . ?
C8 C7 H7 119.0 . . ?
C7 C8 C9 120.0(11) . . ?
C7 C8 H8 120.0 . . ?
C9 C8 H8 120.0 . . ?
C8 C9 C10 118.9(11) . . ?
C8 C9 H9 120.6 . . ?
C10 C9 H9 120.6 . . ?
C5 C10 C9 120.0(10) . . ?
C5 C10 C11 118.2(10) . . ?
C9 C10 C11 121.8(11) . . ?
C12 C11 C10 119.9(11) . . ?
C12 C11 H11 120.0 . . ?
C10 C11 H11 120.0 . . ?
C11 C12 C3 122.2(9) . . ?
C11 C12 H12 118.9 . . ?
C3 C12 H12 118.9 . . ?
C16 C13 C15 110.3(11) . . ?
C16 C13 C14 112.8(14) . . ?
C15 C13 C14 111.0(13) . . ?
C16 C13 S1 111.1(9) . . ?
C15 C13 S1 109.2(10) . . ?
C14 C13 S1 102.2(8) . . ?
C13 C14 H14A 109.5 . . ?
C13 C14 H14B 109.5 . . ?
H14A C14 H14B 109.5 . . ?
C13 C14 H14C 109.5 . . ?
H14A C14 H14C 109.5 . . ?
H14B C14 H14C 109.5 . . ?
C13 C15 H15A 109.5 . . ?
C13 C15 H15B 109.5 . . ?
H15A C15 H15B 109.5 . . ?
C13 C15 H15C 109.5 . . ?
H15A C15 H15C 109.5 . . ?
H15B C15 H15C 109.5 . . ?
C13 C16 H16A 109.5 . . ?
C13 C16 H16B 109.5 . . ?
H16A C16 H16B 109.5 . . ?
C13 C16 H16C 109.5 . . ?
H16A C16 H16C 109.5 . . ?
H16B C16 H16C 109.5 . . ?
C22 C17 C18 122.2(11) . . ?
C22 C17 S2 121.0(8) . . ?
C18 C17 S2 116.7(9) . . ?
C17 C18 C19 116.7(11) . . ?
C17 C18 H18 121.7 . . ?
C19 C18 H18 121.7 . . ?
C20 C19 C18 119.7(12) . . ?
C20 C19 H19 120.1 . . ?
C18 C19 H19 120.1 . . ?
C19 C20 C21 124.6(12) . . ?
C19 C20 H20 117.7 . . ?
C21 C20 H20 117.7 . . ?
C20 C21 C22 117.1(12) . . ?
C20 C21 H21 121.5 . . ?
C22 C21 H21 121.5 . . ?
C17 C22 C21 119.5(11) . . ?
C17 C22 H22 120.3 . . ?
C21 C22 H22 120.3 . . ?

loop_
_geom_bond_atom_site_label_1
_geom_bond_atom_site_label_2
_geom_bond_distance
_geom_bond_site_symmetry_2
_geom_bond_publ_flag
S1 O1 1.494(10) . ?
S1 N1 1.670(9) . ?
S1 C13 1.863(12) . ?
S2 O2 1.521(9) . ?
S2 C17 1.812(12) . ?
S2 C2 1.810(10) . ?
N1 C1 1.467(14) . ?
N1 H1N 0.9200 . ?
C1 C3 1.525(14) . ?
C1 C2 1.548(14) . ?
C1 H1 1.0000 . ?
C2 H2A 0.9900 . ?
C2 H2B 0.9900 . ?
C3 C4 1.368(14) . ?
C3 C12 1.420(15) . ?
C4 C5 1.443(15) . ?
C4 H4 0.9500 . ?
C5 C10 1.392(16) . ?
C5 C6 1.436(14) . ?
C6 C7 1.373(16) . ?
C6 H6 0.9500 . ?
C7 C8 1.389(19) . ?
C7 H7 0.9500 . ?
C8 C9 1.400(16) . ?
C8 H8 0.9500 . ?
C9 C10 1.444(15) . ?
C9 H9 0.9500 . ?
C10 C11 1.453(14) . ?
C11 C12 1.350(16) . ?
C11 H11 0.9500 . ?
C12 H12 0.9500 . ?
C13 C16 1.494(18) . ?
C13 C15 1.549(18) . ?
C13 C14 1.554(19) . ?
C14 H14A 0.9800 . ?
C14 H14B 0.9800 . ?
C14 H14C 0.9800 . ?
C15 H15A 0.9800 . ?
C15 H15B 0.9800 . ?
C15 H15C 0.9800 . ?
C16 H16A 0.9800 . ?
C16 H16B 0.9800 . ?
C16 H16C 0.9800 . ?
C17 C22 1.371(16) . ?
C17 C18 1.408(16) . ?
C18 C19 1.411(16) . ?
C18 H18 0.9500 . ?
C19 C20 1.336(19) . ?
C19 H19 0.9500 . ?
C20 C21 1.368(19) . ?
C20 H20 0.9500 . ?
C21 C22 1.407(18) . ?
C21 H21 0.9500 . ?
C22 H22 0.9500 . ?

loop_
_geom_torsion_atom_site_label_1
_geom_torsion_atom_site_label_2
_geom_torsion_atom_site_label_3
_geom_torsion_atom_site_label_4
_geom_torsion
_geom_torsion_site_symmetry_1
_geom_torsion_site_symmetry_2
_geom_torsion_site_symmetry_3
_geom_torsion_site_symmetry_4
_geom_torsion_publ_flag
O1 S1 N1 C1 -88.5(9) . . . . ?
C13 S1 N1 C1 162.4(8) . . . . ?
S1 N1 C1 C3 84.8(10) . . . . ?
S1 N1 C1 C2 -149.7(7) . . . . ?
N1 C1 C2 S2 64.6(10) . . . . ?
C3 C1 C2 S2 -167.1(7) . . . . ?
O2 S2 C2 C1 75.6(9) . . . . ?
C17 S2 C2 C1 -173.8(8) . . . . ?
N1 C1 C3 C4 -117.4(11) . . . . ?
C2 C1 C3 C4 118.8(11) . . . . ?
N1 C1 C3 C12 63.1(13) . . . . ?
C2 C1 C3 C12 -60.6(14) . . . . ?
C12 C3 C4 C5 -2.8(16) . . . . ?
C1 C3 C4 C5 177.8(10) . . . . ?
C3 C4 C5 C10 3.1(16) . . . . ?
C3 C4 C5 C6 -178.1(11) . . . . ?
C10 C5 C6 C7 0.7(17) . . . . ?
C4 C5 C6 C7 -178.1(11) . . . . ?
C5 C6 C7 C8 -1.5(19) . . . . ?
C6 C7 C8 C9 2.8(19) . . . . ?
C7 C8 C9 C10 -3.3(18) . . . . ?
C6 C5 C10 C9 -1.3(16) . . . . ?
C4 C5 C10 C9 177.6(10) . . . . ?
C6 C5 C10 C11 179.7(11) . . . . ?
C4 C5 C10 C11 -1.5(16) . . . . ?
C8 C9 C10 C5 2.5(17) . . . . ?
C8 C9 C10 C11 -178.4(11) . . . . ?
C5 C10 C11 C12 -0.3(17) . . . . ?
C9 C10 C11 C12 -179.4(12) . . . . ?
C10 C11 C12 C3 0.7(19) . . . . ?
C4 C3 C12 C11 0.9(18) . . . . ?
C1 C3 C12 C11 -179.7(11) . . . . ?
O1 S1 C13 C16 -50.5(12) . . . . ?
N1 S1 C13 C16 63.8(11) . . . . ?
O1 S1 C13 C15 -172.4(9) . . . . ?
N1 S1 C13 C15 -58.1(10) . . . . ?
O1 S1 C13 C14 70.1(12) . . . . ?
N1 S1 C13 C14 -175.6(11) . . . . ?
O2 S2 C17 C22 2.7(11) . . . . ?
C2 S2 C17 C22 -106.1(10) . . . . ?
O2 S2 C17 C18 -174.3(8) . . . . ?
C2 S2 C17 C18 76.8(9) . . . . ?
C22 C17 C18 C19 -0.6(17) . . . . ?
S2 C17 C18 C19 176.4(9) . . . . ?
C17 C18 C19 C20 1.8(18) . . . . ?
C18 C19 C20 C21 1(2) . . . . ?
C19 C20 C21 C22 -5(2) . . . . ?
C18 C17 C22 C21 -3.4(18) . . . . ?
S2 C17 C22 C21 179.7(10) . . . . ?
C20 C21 C22 C17 6.0(19) . . . . ?
